data_7213229
loop_
_publ_author_name
'Chambers, Richard D.'
'Fuss, Robert W.'
'Spink, Robert C. H.'
'Greenhall, Martin P.'
'Kenwright, Alan M.'
'Batsanov, Andrei S.'
'Howard, Judith A. K.'

_publ_section_title
;
 Free radical chemistry. Part 10. Addition of acyclic and cyclic alkanes
 to hexafluoropropene
;
_journal_issue 10
_journal_name_full 'Journal of the Chemical Society, Perkin Transactions 1'
_journal_page_first 1623
_journal_paper_doi 10.1039/a909777e
_journal_year 2000
_chemical_formula_sum 'C12 H10 F10'
_chemical_formula_weight 344.20
_chemical_melting_point 374.6(5)
_chemical_name_systematic
; 
 trans-1,4-bis(Z-pentafluoroprop-2-enyl)cyclohexane 
;
_space_group_IT_number 12
_symmetry_cell_setting monoclinic
_symmetry_space_group_name_Hall '-C 2y'
_symmetry_space_group_name_H-M 'C 1 2/m 1'
_atom_sites_solution_hydrogens difmap
_atom_sites_solution_primary direct
_atom_sites_solution_secondary difmap
_audit_creation_method SHELXL
_cell_angle_alpha 90.00
_cell_angle_beta 102.74(7)
_cell_angle_gamma 90.00
_cell_formula_units_Z 2
_cell_length_a 15.006(13)
_cell_length_b 7.217(4)
_cell_length_c 6.223(5)
_cell_measurement_reflns_used 20
_cell_measurement_temperature 150(2)
_cell_measurement_theta_max 13.6
_cell_measurement_theta_min 11.9
_cell_volume 657.3(9)
_computing_cell_refinement 'AFC (MSC, 1989)'
_computing_data_collection 'AFC (MSC, 1989)'
_computing_data_reduction TEXSAN
_computing_molecular_graphics SHELXTL
_computing_publication_material SHELXTL
_computing_structure_refinement 'SHELXL-93 (Sheldrick, 1993)'
_computing_structure_solution 'SHELXS-86 (Sheldrick, 1990)'
_diffrn_ambient_temperature 150(2)
_diffrn_measurement_device 'Rigaku AFC6S 4-circle diffractometer'
_diffrn_measurement_method 'Lehmann-Larsen \w scans'
_diffrn_radiation_monochromator graphite
_diffrn_radiation_source 'fine-focus sealed tube'
_diffrn_radiation_type MoK\a
_diffrn_radiation_wavelength 0.71073
_diffrn_reflns_av_R_equivalents 0.0141
_diffrn_reflns_av_sigmaI/netI 0.0141
_diffrn_reflns_limit_h_max 19
_diffrn_reflns_limit_h_min -1
_diffrn_reflns_limit_k_max 9
_diffrn_reflns_limit_k_min -1
_diffrn_reflns_limit_l_max 7
_diffrn_reflns_limit_l_min -8
_diffrn_reflns_number 1042
_diffrn_reflns_theta_max 27.49
_diffrn_reflns_theta_min 2.78
_diffrn_standards_decay_% 0.1
_diffrn_standards_interval_count 150
_diffrn_standards_number 3
_exptl_absorpt_coefficient_mu 0.201
_exptl_absorpt_correction_type none
_exptl_crystal_colour Colourless
_exptl_crystal_density_diffrn 1.739
_exptl_crystal_description Bulk
_exptl_crystal_F_000 344
_exptl_crystal_size_max 0.4
_exptl_crystal_size_mid 0.3
_exptl_crystal_size_min 0.2
_refine_diff_density_max 0.262
_refine_diff_density_min -0.225
_refine_diff_density_rms 0.046
_refine_ls_extinction_coef 0.068(7)
_refine_ls_extinction_expression Fc^*^=kFc[1+0.001xFc^2^\l^3^/sin(2\q)]^-1/4^
_refine_ls_extinction_method SHELXL
_refine_ls_goodness_of_fit_all 1.069
_refine_ls_goodness_of_fit_obs 1.132
_refine_ls_hydrogen_treatment refall
_refine_ls_matrix_type full
_refine_ls_number_parameters 88
_refine_ls_number_reflns 816
_refine_ls_number_restraints 12
_refine_ls_restrained_S_all 1.083
_refine_ls_restrained_S_obs 1.147
_refine_ls_R_factor_all 0.0575
_refine_ls_R_factor_obs 0.0441
_refine_ls_shift/esd_max 0.000
_refine_ls_shift/esd_mean 0.000
_refine_ls_structure_factor_coef Fsqd
_refine_ls_weighting_details 'w=1/[\s^2^(Fo^2^)+(0.0469P)^2^+0.7858P] where P=(Fo^2^+2Fc^2^)/3'
_refine_ls_weighting_scheme calc
_refine_ls_wR_factor_all 0.1142
_refine_ls_wR_factor_obs 0.1084
_reflns_number_observed 672
_reflns_number_total 816
_reflns_observed_criterion >2sigma(I)
_cod_data_source_file a909777esup1.cif
_cod_data_source_block 41a
_cod_depositor_comments
;
The following automatic conversions were performed:

'_chemical_melting_point' value '101-102 deg.C' was changed to
'374.6(5)' - it was converted from degrees Celsius(C) to Kelvins(K),
the average value was taken and precision was
estimated.

'_symmetry_cell_setting' value 'Monoclinic' changed to
'monoclinic' according to
/home/saulius/struct/CIF-dictionaries/cif_core.dic dictionary named
'cif_core.dic' version 2.4.2 from 2011-04-26.

Automatic conversion script
Id: cif_fix_values 1891 2012-01-12 08:04:46Z andrius 

The following automatic conversions were performed:

'_refine_ls_weighting_scheme' value 'calc
w=1/[\s^2^(Fo^2^)+(0.0469P)^2^+0.7858P] where P=(Fo^2^+2Fc^2^)/3' was
changed to 'calc'. New tag '_refine_ls_weighting_details' was
created. The value of the new tag was set to
'w=1/[\s^2^(Fo^2^)+(0.0469P)^2^+0.7858P] where P=(Fo^2^+2Fc^2^)/3'.

Automatic conversion script
Id: cif_fix_values 3143 2015-03-26 13:38:13Z robertas 
;
_cod_original_cell_volume 657.4(9)
_cod_original_sg_symbol_H-M 'C2/m '
_cod_database_code 7213229

loop_
_symmetry_equiv_pos_as_xyz
'x, y, z'
'-x, y, -z'
'x+1/2, y+1/2, z'
'-x+1/2, y+1/2, -z'
'-x, -y, -z'
'x, -y, z'
'-x+1/2, -y+1/2, -z'
'x+1/2, -y+1/2, z'

loop_
_atom_site_aniso_label
_atom_site_aniso_U_11
_atom_site_aniso_U_22
_atom_site_aniso_U_33
_atom_site_aniso_U_23
_atom_site_aniso_U_13
_atom_site_aniso_U_12
C1 0.0215(10) 0.0408(14) 0.0262(11) 0.000 0.0073(8) 0.000
C2 0.0281(8) 0.0344(9) 0.0331(9) -0.0031(7) 0.0065(6) -0.0023(7)
C3 0.0288(11) 0.0409(13) 0.0281(11) 0.000 0.0113(9) 0.000
C4 0.0273(11) 0.0329(12) 0.0273(11) 0.000 0.0024(9) 0.000
C5 0.0247(11) 0.046(2) 0.0427(14) 0.000 0.0089(10) 0.000
F1 0.0334(8) 0.104(2) 0.0285(8) 0.000 0.0131(6) 0.000
F2 0.0369(8) 0.0621(11) 0.0302(8) 0.000 -0.0040(6) 0.000
F3A 0.095(2) 0.075(2) 0.099(2) 0.038(2) 0.065(2) 0.015(2)
F4A 0.0199(14) 0.205(7) 0.063(2) 0.000 -0.0001(13) 0.000
F3B 0.090(4) 0.121(6) 0.149(6) -0.068(5) 0.083(4) -0.083(4)
F4B 0.025(2) 0.209(11) 0.029(3) 0.000 0.011(2) 0.000

loop_
_atom_site_label
_atom_site_type_symbol
_atom_site_fract_x
_atom_site_fract_y
_atom_site_fract_z
_atom_site_U_iso_or_equiv
_atom_site_thermal_displace_type
_atom_site_occupancy
_atom_site_calc_flag
_atom_site_refinement_flags
C1 C 0.09304(14) 0.0000 0.1452(4) 0.0292(6) Uani 1 d S
H1 H 0.1308(16) 0.0000 0.0368(39) 0.024(6) Uiso 1 d S
C2 C 0.03316(11) 0.1751(3) 0.1126(3) 0.0319(4) Uani 1 d .
H2A H 0.0720(13) 0.2856(31) 0.1309(30) 0.039(5) Uiso 1 d .
H2B H -0.0010(12) 0.1802(30) 0.2311(31) 0.038(5) Uiso 1 d .
C3 C 0.1551(2) 0.0000 0.3687(4) 0.0318(6) Uani 1 d S
C4 C 0.2451(2) 0.0000 0.4303(4) 0.0297(6) Uani 1 d S
C5 C 0.3128(2) 0.0000 0.2869(4) 0.0377(6) Uani 1 d SD
F1 F 0.11002(10) 0.0000 0.5348(2) 0.0544(6) Uani 1 d S
F2 F 0.28685(10) 0.0000 0.6461(2) 0.0448(5) Uani 1 d S
F3A F 0.3015(2) 0.1429(4) 0.1497(6) 0.0829(9) Uani 0.66 d PD
F4A F 0.3965(2) 0.0000 0.3932(7) 0.097(2) Uani 0.66 d SPD
F3B F 0.3657(4) 0.1450(8) 0.3400(12) 0.111(3) Uani 0.34 d PD
F4B F 0.2834(4) 0.0000 0.0875(9) 0.087(3) Uani 0.34 d SPD

loop_
_atom_type_symbol
_atom_type_description
_atom_type_scat_dispersion_real
_atom_type_scat_dispersion_imag
_atom_type_scat_source
C C 0.0033 0.0016 'International Tables Vol C Tables 4.2.6.8 and 6.1.1.4'
H H 0.0000 0.0000 'International Tables Vol C Tables 4.2.6.8 and 6.1.1.4'
F F 0.0171 0.0103 'International Tables Vol C Tables 4.2.6.8 and 6.1.1.4'

loop_
_geom_angle_atom_site_label_1
_geom_angle_atom_site_label_2
_geom_angle_atom_site_label_3
_geom_angle
_geom_angle_site_symmetry_1
_geom_angle_site_symmetry_3
C3 C1 C2 110.41(13) . 6
C3 C1 C2 110.41(13) . .
C2 C1 C2 110.5(2) 6 .
C2 C2 C1 111.33(13) 2 .
C4 C3 F1 115.5(2) . .
C4 C3 C1 131.2(2) . .
F1 C3 C1 113.4(2) . .
C3 C4 F2 120.6(2) . .
C3 C4 C5 127.9(2) . .
F2 C4 C5 111.5(2) . .
F4B C5 F4A 128.1(4) . .
F4B C5 F3B 108.6(4) . .
F4A C5 F3B 53.2(4) . .
F4B C5 F3B 108.6(4) . 6
F4A C5 F3B 53.2(4) . 6
F3B C5 F3B 106.0(7) . 6
F4B C5 F3A 51.7(2) . 6
F4A C5 F3A 107.6(2) . 6
F3B C5 F3A 140.2(3) . 6
F3B C5 F3A 61.7(4) 6 6
F4B C5 F3A 51.7(2) . .
F4A C5 F3A 107.6(2) . .
F3B C5 F3A 61.7(4) . .
F3B C5 F3A 140.2(3) 6 .
F3A C5 F3A 102.2(4) 6 .
F4B C5 C4 117.8(3) . .
F4A C5 C4 114.2(3) . .
F3B C5 C4 107.6(3) . .
F3B C5 C4 107.6(3) 6 .
F3A C5 C4 112.2(2) 6 .
F3A C5 C4 112.2(2) . .

loop_
_geom_bond_atom_site_label_1
_geom_bond_atom_site_label_2
_geom_bond_distance
_geom_bond_site_symmetry_2
C1 C3 1.494(3) .
C1 C2 1.538(2) 6
C1 C2 1.538(2) .
C2 C2 1.530(3) 2
C3 C4 1.320(3) .
C3 F1 1.354(3) .
C4 F2 1.351(3) .
C4 C5 1.493(3) .
C5 F4B 1.222(6) .
C5 F4A 1.284(4) .
C5 F3B 1.311(5) .
C5 F3B 1.311(5) 6
C5 F3A 1.325(3) 6
C5 F3A 1.325(3) .
